data_7003418
loop_
_publ_author_name
'Chan, Zhi-Kai'
'Lin, Chia-Her'
'Wang, Chih-Chieh'
'Chen, Jhy-Der'
'Wang, Ju-Chun'
'Liu, C. W.'

_publ_section_title
;
 Syntheses, structures and magnetism of linear tri- and tetra-copper
 chains containing anions of
 N,N&#x2032;-bis(pyrimidine-2-yl)formamidine
;
_journal_issue 16
_journal_name_full 'Dalton Transactions'
_journal_page_first 2183
_journal_page_last 2189
_journal_paper_doi 10.1039/b715995a
_journal_year 2008
_chemical_formula_sum 'C36 H34 Cl2 Cu4 N24 O3'
_chemical_formula_weight 1175.93
_chemical_name_systematic
;
?
;
_space_group_IT_number 13
_symmetry_cell_setting monoclinic
_symmetry_space_group_name_Hall '-P 2yac'
_symmetry_space_group_name_H-M 'P 1 2/n 1'
_atom_sites_solution_hydrogens geom
_atom_sites_solution_primary direct
_atom_sites_solution_secondary difmap
_audit_creation_method SHELXL-97
_cell_angle_alpha 90.00
_cell_angle_beta 112.658(3)
_cell_angle_gamma 90.00
_cell_formula_units_Z 2
_cell_length_a 15.449(3)
_cell_length_b 9.2458(15)
_cell_length_c 17.828(3)
_cell_measurement_reflns_used 793
_cell_measurement_temperature 298(2)
_cell_measurement_theta_max 25.04
_cell_measurement_theta_min 2.22
_cell_volume 2350.0(7)
_computing_cell_refinement 'Bruker SMART'
_computing_data_collection 'Bruker SMART'
_computing_data_reduction 'Bruker SAINT'
_computing_molecular_graphics 'Bruker SHELXTL'
_computing_publication_material 'Bruker SHELXTL'
_computing_structure_refinement 'SHELXL-97 (Sheldrick, 1997)'
_computing_structure_solution 'SHELXS-97 (Sheldrick, 1990)'
_diffrn_ambient_temperature 298(2)
_diffrn_measured_fraction_theta_full 0.988
_diffrn_measured_fraction_theta_max 0.988
_diffrn_measurement_device_type 'CCD area detector'
_diffrn_measurement_method 'phi and omega scans'
_diffrn_radiation_monochromator graphite
_diffrn_radiation_source 'fine-focus sealed tube'
_diffrn_radiation_type MoK\a
_diffrn_radiation_wavelength 0.71073
_diffrn_reflns_av_R_equivalents 0.0207
_diffrn_reflns_av_sigmaI/netI 0.0245
_diffrn_reflns_limit_h_max 18
_diffrn_reflns_limit_h_min -18
_diffrn_reflns_limit_k_max 8
_diffrn_reflns_limit_k_min -11
_diffrn_reflns_limit_l_max 9
_diffrn_reflns_limit_l_min -21
_diffrn_reflns_number 7035
_diffrn_reflns_theta_full 25.07
_diffrn_reflns_theta_max 25.07
_diffrn_reflns_theta_min 2.20
_exptl_absorpt_coefficient_mu 1.964
_exptl_absorpt_correction_T_max 0.9356
_exptl_absorpt_correction_T_min 0.7153
_exptl_absorpt_correction_type empirical
_exptl_crystal_colour dark
_exptl_crystal_density_diffrn 1.662
_exptl_crystal_density_meas 0
_exptl_crystal_density_method 'not measured'
_exptl_crystal_description plate
_exptl_crystal_F_000 1184
_exptl_crystal_size_max 0.64
_exptl_crystal_size_mid 0.40
_exptl_crystal_size_min 0.08
_refine_diff_density_max 1.569
_refine_diff_density_min -0.864
_refine_diff_density_rms 0.132
_refine_ls_extinction_method none
_refine_ls_goodness_of_fit_ref 1.074
_refine_ls_hydrogen_treatment constr
_refine_ls_matrix_type full
_refine_ls_number_parameters 313
_refine_ls_number_reflns 4127
_refine_ls_number_restraints 0
_refine_ls_restrained_S_all 1.074
_refine_ls_R_factor_all 0.0966
_refine_ls_R_factor_gt 0.0641
_refine_ls_shift/su_max 0.000
_refine_ls_shift/su_mean 0.000
_refine_ls_structure_factor_coef Fsqd
_refine_ls_weighting_details 'calc w=1/[\s^2^(Fo^2^)+(0.1230P)^2^+9.7826P] where P=(Fo^2^+2Fc^2^)/3'
_refine_ls_weighting_scheme calc
_refine_ls_wR_factor_gt 0.1992
_refine_ls_wR_factor_ref 0.2369
_reflns_number_gt 2809
_reflns_number_total 4127
_reflns_threshold_expression >2sigma(I)
_cod_data_source_file b715995a.txt
_cod_data_source_block 4
_cod_depositor_comments
;
The following automatic conversions were performed:
'_symmetry_cell_setting' value 'Monoclinic' changed to 'monoclinic'
according to '/home/saulius/struct/CIF-dictionaries/cif_core.dic'
dictionary named 'cif_core.dic' version 2.4.1 from 2010-06-29.

Automatic conversion script
Id: cif_fix_enum 1527 2010-12-29 10:47:43Z saulius 
;
_cod_original_sg_symbol_H-M P2/n
_cod_database_code 7003418

loop_
_symmetry_equiv_pos_as_xyz
'x, y, z'
'-x+1/2, y, -z+1/2'
'-x, -y, -z'
'x-1/2, -y, z-1/2'

loop_
_atom_site_label
_atom_site_type_symbol
_atom_site_fract_x
_atom_site_fract_y
_atom_site_fract_z
_atom_site_U_iso_or_equiv
_atom_site_adp_type
_atom_site_occupancy
_atom_site_symmetry_multiplicity
_atom_site_calc_flag
_atom_site_refinement_flags
_atom_site_disorder_assembly
_atom_site_disorder_group
Cu1 Cu 0.27847(5) 0.68588(8) 0.19081(4) 0.0304(3) Uani 1 1 d . . .
Cu2 Cu 0.33717(8) 0.68737(13) 0.07536(6) 0.0603(4) Uani 1 1 d . . .
Cl Cl 0.38213(18) 0.6905(3) -0.03555(14) 0.0713(7) Uani 1 1 d . . .
N1 N 0.4069(4) 0.6508(6) 0.2768(3) 0.0404(13) Uani 1 1 d . . .
N2 N 0.5551(4) 0.5409(8) 0.3143(4) 0.0590(18) Uani 1 1 d . . .
N3 N 0.4600(4) 0.5959(7) 0.1754(3) 0.0443(14) Uani 1 1 d . . .
N4 N 0.2526(4) 0.4740(6) 0.1867(3) 0.0429(13) Uani 1 1 d . . .
N5 N 0.2008(5) 0.2645(7) 0.1064(4) 0.0551(17) Uani 1 1 d . . .
N6 N 0.2692(4) 0.4641(7) 0.0635(4) 0.0508(15) Uani 1 1 d . . .
N7 N 0.2963(4) 0.8982(6) 0.2124(3) 0.0381(12) Uani 1 1 d . . .
N8 N 0.3831(4) 1.1088(6) 0.2159(4) 0.0459(14) Uani 1 1 d . . .
N9 N 0.3780(4) 0.9106(7) 0.1279(4) 0.0457(14) Uani 1 1 d . . .
N10 N 0.1418(4) 0.7169(6) 0.1221(3) 0.0378(12) Uani 1 1 d . . .
N11 N 0.0292(5) 0.8026(10) -0.0019(4) 0.076(3) Uani 1 1 d . . .
N12 N 0.1889(4) 0.7751(7) 0.0178(3) 0.0474(14) Uani 1 1 d . . .
C1 C 0.4261(5) 0.6813(7) 0.3543(4) 0.0407(16) Uani 1 1 d . . .
H1A H 0.4876 0.6774 0.3920 0.049 Uiso 1 1 calc R . .
C2 C 0.4779(5) 0.5953(8) 0.2548(4) 0.0420(16) Uani 1 1 d . . .
C3 C 0.6191(5) 0.4854(11) 0.2880(6) 0.067(2) Uani 1 1 d . . .
H3A H 0.6745 0.4491 0.3267 0.081 Uiso 1 1 calc R . .
C4 C 0.6080(5) 0.4792(10) 0.2093(6) 0.064(2) Uani 1 1 d . . .
H4A H 0.6531 0.4378 0.1934 0.077 Uiso 1 1 calc R . .
C5 C 0.5257(5) 0.5378(9) 0.1530(5) 0.056(2) Uani 1 1 d . . .
H5B H 0.5159 0.5364 0.0982 0.067 Uiso 1 1 calc R . .
C6 C 0.2500 0.4029(12) 0.2500 0.047(2) Uani 1 2 d S . .
H6A H 0.2500 0.3023 0.2500 0.056 Uiso 1 2 calc SR . .
C7 C 0.2411(5) 0.3962(8) 0.1167(4) 0.0458(17) Uani 1 1 d . . .
C8 C 0.1928(6) 0.1960(10) 0.0387(5) 0.065(2) Uani 1 1 d . . .
H8B H 0.1664 0.1040 0.0299 0.079 Uiso 1 1 calc R . .
C9 C 0.2209(7) 0.2524(11) -0.0180(5) 0.073(3) Uani 1 1 d . . .
H9A H 0.2143 0.2015 -0.0649 0.087 Uiso 1 1 calc R . .
C10 C 0.2599(7) 0.3890(11) -0.0033(5) 0.074(3) Uani 1 1 d . . .
H10A H 0.2804 0.4303 -0.0412 0.088 Uiso 1 1 calc R . .
C11 C 0.2500 0.9664(10) 0.2500 0.039(2) Uani 1 2 d S . .
H11B H 0.2500 1.0669 0.2500 0.047 Uiso 1 2 calc SR . .
C12 C 0.3548(4) 0.9774(7) 0.1848(4) 0.0365(14) Uani 1 1 d . . .
C13 C 0.4343(6) 1.1818(9) 0.1831(5) 0.058(2) Uani 1 1 d . . .
H13A H 0.4541 1.2746 0.2023 0.069 Uiso 1 1 calc R . .
C14 C 0.4589(6) 1.1292(10) 0.1242(5) 0.061(2) Uani 1 1 d . . .
H14A H 0.4935 1.1839 0.1018 0.074 Uiso 1 1 calc R . .
C15 C 0.4307(6) 0.9896(10) 0.0982(5) 0.059(2) Uani 1 1 d . . .
H15A H 0.4488 0.9490 0.0588 0.071 Uiso 1 1 calc R . .
C16 C 0.1184(5) 0.7652(9) 0.0426(4) 0.0460(17) Uani 1 1 d . . .
C17 C 0.1695(6) 0.8288(10) -0.0565(5) 0.058(2) Uani 1 1 d . . .
H17A H 0.2179 0.8390 -0.0748 0.070 Uiso 1 1 calc R . .
C18 C 0.0827(7) 0.8683(12) -0.1053(5) 0.073(3) Uani 1 1 d . . .
H18A H 0.0703 0.9056 -0.1569 0.088 Uiso 1 1 calc R . .
C19 C 0.0123(6) 0.8518(15) -0.0762(6) 0.092(4) Uani 1 1 d . . .
H19A H -0.0489 0.8758 -0.1098 0.110 Uiso 1 1 calc R . .
O2 O 0.1521(6) 1.1160(8) -0.2395(5) 0.104(3) Uani 1 1 d . . .
O1 O 0.7500 0.1168(12) 0.2500 0.231(13) Uani 1 2 d S . .

loop_
_atom_site_aniso_label
_atom_site_aniso_U_11
_atom_site_aniso_U_22
_atom_site_aniso_U_33
_atom_site_aniso_U_23
_atom_site_aniso_U_13
_atom_site_aniso_U_12
Cu1 0.0317(4) 0.0328(5) 0.0307(5) -0.0011(3) 0.0162(3) -0.0013(3)
Cu2 0.0722(7) 0.0745(8) 0.0516(6) -0.0012(5) 0.0432(6) 0.0007(5)
Cl 0.0880(16) 0.0886(17) 0.0602(13) -0.0114(11) 0.0537(12) -0.0090(13)
N1 0.036(3) 0.049(3) 0.038(3) -0.001(3) 0.017(2) 0.007(3)
N2 0.047(3) 0.081(5) 0.053(4) -0.010(4) 0.024(3) 0.011(3)
N3 0.043(3) 0.050(4) 0.045(3) -0.007(3) 0.023(3) -0.002(3)
N4 0.046(3) 0.039(3) 0.046(3) -0.008(3) 0.020(3) -0.002(3)
N5 0.058(4) 0.044(4) 0.053(4) -0.013(3) 0.012(3) -0.010(3)
N6 0.055(4) 0.058(4) 0.039(3) -0.006(3) 0.018(3) -0.001(3)
N7 0.042(3) 0.036(3) 0.043(3) 0.001(2) 0.024(2) -0.001(2)
N8 0.045(3) 0.041(3) 0.053(4) 0.000(3) 0.021(3) -0.008(3)
N9 0.045(3) 0.052(4) 0.050(3) -0.003(3) 0.029(3) -0.008(3)
N10 0.033(3) 0.047(3) 0.033(3) 0.004(2) 0.013(2) -0.002(2)
N11 0.044(4) 0.133(8) 0.046(4) 0.027(4) 0.013(3) 0.003(4)
N12 0.053(3) 0.056(4) 0.037(3) -0.005(3) 0.021(3) -0.011(3)
C1 0.035(3) 0.046(4) 0.039(4) 0.000(3) 0.012(3) 0.003(3)
C2 0.038(3) 0.044(4) 0.046(4) -0.007(3) 0.019(3) -0.001(3)
C3 0.038(4) 0.088(7) 0.073(6) -0.019(5) 0.019(4) 0.014(4)
C4 0.046(4) 0.080(6) 0.076(6) -0.024(5) 0.035(4) 0.002(4)
C5 0.058(5) 0.064(5) 0.061(5) -0.013(4) 0.040(4) 0.000(4)
C6 0.041(5) 0.044(6) 0.052(6) 0.000 0.014(5) 0.000
C7 0.046(4) 0.048(4) 0.042(4) -0.003(3) 0.015(3) 0.004(3)
C8 0.070(6) 0.056(5) 0.058(5) -0.017(4) 0.012(4) -0.010(4)
C9 0.096(7) 0.067(6) 0.049(5) -0.025(5) 0.023(5) -0.007(5)
C10 0.093(7) 0.085(7) 0.048(5) -0.010(5) 0.033(5) 0.000(6)
C11 0.050(5) 0.031(5) 0.045(5) 0.000 0.027(5) 0.000
C12 0.035(3) 0.043(4) 0.031(3) 0.003(3) 0.014(3) -0.003(3)
C13 0.054(5) 0.051(5) 0.072(5) 0.001(4) 0.027(4) -0.015(4)
C14 0.054(5) 0.071(6) 0.068(5) 0.007(5) 0.033(4) -0.019(4)
C15 0.062(5) 0.071(6) 0.062(5) -0.005(4) 0.043(4) -0.015(4)
C16 0.042(4) 0.059(5) 0.035(4) -0.003(3) 0.012(3) -0.011(3)
C17 0.068(5) 0.075(6) 0.038(4) 0.003(4) 0.028(4) -0.006(4)
C18 0.075(6) 0.106(8) 0.036(4) 0.011(5) 0.019(4) -0.014(6)
C19 0.049(5) 0.163(11) 0.049(5) 0.035(6) 0.002(4) -0.012(6)
O2 0.154(7) 0.072(5) 0.094(5) -0.011(4) 0.058(5) 0.036(5)
O1 0.170(14) 0.040(6) 0.59(4) 0.000 0.27(2) 0.000

loop_
_atom_type_symbol
_atom_type_description
_atom_type_scat_dispersion_real
_atom_type_scat_dispersion_imag
_atom_type_scat_source
C C 0.0033 0.0016 'International Tables Vol C Tables 4.2.6.8 and 6.1.1.4'
H H 0.0000 0.0000 'International Tables Vol C Tables 4.2.6.8 and 6.1.1.4'
N N 0.0061 0.0033 'International Tables Vol C Tables 4.2.6.8 and 6.1.1.4'
Cu Cu 0.3201 1.2651 'International Tables Vol C Tables 4.2.6.8 and 6.1.1.4'
Cl Cl 0.1484 0.1585 'International Tables Vol C Tables 4.2.6.8 and 6.1.1.4'
O O 0.0106 0.0060 'International Tables Vol C Tables 4.2.6.8 and 6.1.1.4'

loop_
_geom_angle_atom_site_label_1
_geom_angle_atom_site_label_2
_geom_angle_atom_site_label_3
_geom_angle
_geom_angle_site_symmetry_1
_geom_angle_site_symmetry_3
_geom_angle_publ_flag
N4 Cu1 N7 169.2(2) . . ?
N4 Cu1 N1 89.7(2) . . ?
N7 Cu1 N1 89.4(2) . . ?
N4 Cu1 N10 88.2(2) . . ?
N7 Cu1 N10 90.7(2) . . ?
N1 Cu1 N10 169.2(2) . . ?
N4 Cu1 Cu2 95.95(17) . . ?
N7 Cu1 Cu2 94.86(15) . . ?
N1 Cu1 Cu2 93.61(16) . . ?
N10 Cu1 Cu2 97.13(16) . . ?
N4 Cu1 Cu1 84.49(16) . 2 ?
N7 Cu1 Cu1 84.70(15) . 2 ?
N1 Cu1 Cu1 85.62(16) . 2 ?
N10 Cu1 Cu1 83.65(15) . 2 ?
Cu2 Cu1 Cu1 179.11(5) . 2 ?
N3 Cu2 N9 90.0(2) . . ?
N3 Cu2 N12 154.8(2) . . ?
N9 Cu2 N12 86.1(2) . . ?
N3 Cu2 N6 87.1(2) . . ?
N9 Cu2 N6 155.4(2) . . ?
N12 Cu2 N6 86.2(2) . . ?
N3 Cu2 Cl 104.19(16) . . ?
N9 Cu2 Cl 102.34(16) . . ?
N12 Cu2 Cl 101.00(16) . . ?
N6 Cu2 Cl 102.04(16) . . ?
N3 Cu2 Cu1 78.94(15) . . ?
N9 Cu2 Cu1 78.41(14) . . ?
N12 Cu2 Cu1 75.84(15) . . ?
N6 Cu2 Cu1 77.07(15) . . ?
Cl Cu2 Cu1 176.74(8) . . ?
C1 N1 C2 119.1(6) . . ?
C1 N1 Cu1 121.2(4) . . ?
C2 N1 Cu1 119.7(4) . . ?
C3 N2 C2 114.4(7) . . ?
C2 N3 C5 116.4(6) . . ?
C2 N3 Cu2 128.4(4) . . ?
C5 N3 Cu2 115.2(5) . . ?
C6 N4 C7 118.3(7) . . ?
C6 N4 Cu1 121.9(5) . . ?
C7 N4 Cu1 119.7(5) . . ?
C8 N5 C7 115.6(7) . . ?
C10 N6 C7 115.7(8) . . ?
C10 N6 Cu2 116.0(6) . . ?
C7 N6 Cu2 128.3(5) . . ?
C11 N7 C12 118.9(6) . . ?
C11 N7 Cu1 120.5(5) . . ?
C12 N7 Cu1 120.6(4) . . ?
C13 N8 C12 115.7(7) . . ?
C15 N9 C12 115.1(7) . . ?
C15 N9 Cu2 116.7(5) . . ?
C12 N9 Cu2 128.2(4) . . ?
C1 N10 C16 118.6(6) 2 . ?
C1 N10 Cu1 123.3(5) 2 . ?
C16 N10 Cu1 117.7(4) . . ?
C19 N11 C16 116.1(7) . . ?
C16 N12 C17 117.1(7) . . ?
C16 N12 Cu2 129.8(5) . . ?
C17 N12 Cu2 112.5(5) . . ?
N10 C1 N1 120.1(6) 2 . ?
N3 C2 N2 126.5(6) . . ?
N3 C2 N1 115.6(6) . . ?
N2 C2 N1 117.8(6) . . ?
N2 C3 C4 124.1(8) . . ?
C3 C4 C5 116.7(7) . . ?
N3 C5 C4 121.9(7) . . ?
N4 C6 N4 120.3(10) . 2 ?
N6 C7 N5 125.8(7) . . ?
N6 C7 N4 115.3(7) . . ?
N5 C7 N4 118.8(7) . . ?
N5 C8 C9 123.6(8) . . ?
C8 C9 C10 117.0(8) . . ?
N6 C10 C9 122.2(9) . . ?
N7 C11 N7 122.7(9) 2 . ?
N8 C12 N9 126.0(6) . . ?
N8 C12 N7 119.0(6) . . ?
N9 C12 N7 115.0(6) . . ?
N8 C13 C14 123.7(8) . . ?
C13 C14 C15 117.0(7) . . ?
N9 C15 C14 122.3(8) . . ?
N12 C16 N11 124.9(7) . . ?
N12 C16 N10 115.8(6) . . ?
N11 C16 N10 119.2(6) . . ?
N12 C17 C18 122.2(8) . . ?
C17 C18 C19 117.5(8) . . ?
N11 C19 C18 122.1(9) . . ?

loop_
_geom_bond_atom_site_label_1
_geom_bond_atom_site_label_2
_geom_bond_distance
_geom_bond_site_symmetry_2
_geom_bond_publ_flag
Cu1 N4 1.995(6) . ?
Cu1 N7 1.999(6) . ?
Cu1 N1 2.012(6) . ?
Cu1 N10 2.012(5) . ?
Cu1 Cu2 2.5490(11) . ?
Cu1 Cu1 2.5804(14) 2 ?
Cu2 N3 2.212(6) . ?
Cu2 N9 2.254(6) . ?
Cu2 N12 2.269(6) . ?
Cu2 N6 2.289(7) . ?
Cu2 Cl 2.335(2) . ?
N1 C1 1.327(9) . ?
N1 C2 1.398(8) . ?
N2 C3 1.348(9) . ?
N2 C2 1.351(9) . ?
N3 C2 1.333(9) . ?
N3 C5 1.338(9) . ?
N4 C6 1.321(8) . ?
N4 C7 1.391(9) . ?
N5 C8 1.325(10) . ?
N5 C7 1.347(10) . ?
N6 C10 1.338(10) . ?
N6 C7 1.341(9) . ?
N7 C11 1.314(7) . ?
N7 C12 1.391(8) . ?
N8 C13 1.334(9) . ?
N8 C12 1.337(9) . ?
N9 C15 1.345(9) . ?
N9 C12 1.349(8) . ?
N10 C1 1.313(8) 2 ?
N10 C16 1.394(9) . ?
N11 C19 1.328(11) . ?
N11 C16 1.343(10) . ?
N12 C16 1.326(9) . ?
N12 C17 1.336(9) . ?
C1 N10 1.313(8) 2 ?
C3 C4 1.348(12) . ?
C4 C5 1.391(12) . ?
C6 N4 1.321(8) 2 ?
C8 C9 1.351(13) . ?
C9 C10 1.380(14) . ?
C11 N7 1.314(7) 2 ?
C13 C14 1.339(12) . ?
C14 C15 1.384(12) . ?
C17 C18 1.337(12) . ?
C18 C19 1.382(13) . ?
